data_4101213
_journal_name_full 'Journal of the American Chemical Society'
_journal_paper_doi 10.1021/ja057704z
_journal_year 2006
_chemical_formula_sum 'C39 H52 Cl N2 Pd'
_chemical_formula_weight 690.68
_space_group_IT_number 14
_symmetry_cell_setting monoclinic
_symmetry_space_group_name_Hall '-P 2yn'
_symmetry_space_group_name_H-M 'P 1 21/n 1'
_cell_angle_alpha 90.00
_cell_angle_beta 101.950(9)
_cell_angle_gamma 90.00
_cell_formula_units_Z 8
_cell_length_a 14.215(3)
_cell_length_b 23.235(5)
_cell_length_c 22.908(5)
_cell_measurement_temperature 173(2)
_cell_volume 7402(3)
_diffrn_ambient_temperature 173(2)
_exptl_crystal_density_diffrn 1.240
_cod_depositor_comments
;
The following automatic conversions were performed:
'_symmetry_cell_setting' value 'Monoclinic' changed to 'monoclinic'
according to '/home/saulius/struct/CIF-dictionaries/cif_core.dic'
dictionary named 'cif_core.dic' version 2.4.1 from 2010-06-29.

Automatic conversion script
Id: cif_fix_enum 1527 2010-12-29 10:47:43Z saulius 
;
_cod_original_sg_symbol_H-M 'P 21/n'
_cod_database_code 4101213

loop_
_symmetry_equiv_pos_as_xyz
'x, y, z'
'-x+1/2, y+1/2, -z+1/2'
'-x, -y, -z'
'x-1/2, -y-1/2, z-1/2'

loop_
_atom_site_label
_atom_site_type_symbol
_atom_site_fract_x
_atom_site_fract_y
_atom_site_fract_z
_atom_site_U_iso_or_equiv
_atom_site_adp_type
_atom_site_occupancy
_atom_site_symmetry_multiplicity
_atom_site_calc_flag
_atom_site_refinement_flags
_atom_site_disorder_assembly
_atom_site_disorder_group
Pd1 Pd 0.57920(5) 0.14648(3) 0.26604(3) 0.0161(3) Uani 1 1 d U . .
Cl1 Cl 0.44840(17) 0.19724(11) 0.20992(12) 0.0310(7) Uani 1 1 d U . .
N1 N 0.7352(5) 0.2101(3) 0.2187(3) 0.0134(15) Uani 1 1 d U . .
C1 C 0.6706(6) 0.1657(4) 0.2109(4) 0.0147(18) Uani 1 1 d U . .
Pd2 Pd 0.47463(5) -0.10678(3) 0.39181(3) 0.0161(3) Uani 1 1 d U . .
Cl2 Cl 0.57205(17) -0.18699(11) 0.38100(12) 0.0355(7) Uani 1 1 d U . .
N2 N 0.6757(5) 0.1455(3) 0.1552(3) 0.0167(16) Uani 1 1 d U . .
C2 C 0.7792(6) 0.2162(4) 0.1704(4) 0.018(2) Uani 1 1 d U . .
H2 H 0.8267 0.2439 0.1666 0.021 Uiso 1 1 calc R . .
N3 N 0.3047(5) -0.1895(3) 0.3522(3) 0.0127(15) Uani 1 1 d U . .
C3 C 0.7433(6) 0.1769(4) 0.1310(4) 0.019(2) Uani 1 1 d U . .
H3 H 0.7598 0.1708 0.0933 0.023 Uiso 1 1 calc R . .
N4 N 0.3095(5) -0.1239(3) 0.2872(3) 0.0150(16) Uani 1 1 d U . .
C4 C 0.7575(6) 0.2425(4) 0.2738(4) 0.0190(18) Uani 1 1 d U . .
C5 C 0.8360(7) 0.2245(4) 0.3170(4) 0.024(2) Uani 1 1 d U . .
C6 C 0.8584(7) 0.2578(4) 0.3690(4) 0.028(2) Uani 1 1 d U . .
H6 H 0.9123 0.2478 0.3993 0.033 Uiso 1 1 calc R . .
C7 C 0.8033(7) 0.3049(4) 0.3768(4) 0.028(2) Uani 1 1 d U . .
H7 H 0.8177 0.3255 0.4134 0.034 Uiso 1 1 calc R . .
C8 C 0.7285(7) 0.3225(4) 0.3330(4) 0.029(2) Uani 1 1 d U . .
H8 H 0.6934 0.3562 0.3385 0.035 Uiso 1 1 calc R . .
C9 C 0.7036(7) 0.2910(4) 0.2801(4) 0.024(2) Uani 1 1 d U . .
C10 C 0.6220(7) 0.3112(4) 0.2307(5) 0.031(2) Uani 1 1 d U . .
H10 H 0.5948 0.2762 0.2081 0.037 Uiso 1 1 calc R . .
C11 C 0.5411(7) 0.3385(5) 0.2550(6) 0.053(3) Uani 1 1 d U . .
H11A H 0.5195 0.3118 0.2826 0.079 Uiso 1 1 calc R . .
H11B H 0.4873 0.3474 0.2219 0.079 Uiso 1 1 calc R . .
H11C H 0.5641 0.3741 0.2762 0.079 Uiso 1 1 calc R . .
C12 C 0.6601(7) 0.3500(4) 0.1868(5) 0.040(3) Uani 1 1 d U . .
H12A H 0.6937 0.3830 0.2082 0.060 Uiso 1 1 calc R . .
H12B H 0.6062 0.3636 0.1560 0.060 Uiso 1 1 calc R . .
H12C H 0.7048 0.3281 0.1680 0.060 Uiso 1 1 calc R . .
C13 C 0.8970(7) 0.1729(5) 0.3072(4) 0.033(2) Uani 1 1 d U . .
H13 H 0.8573 0.1482 0.2757 0.039 Uiso 1 1 calc R . .
C14 C 0.9861(8) 0.1933(5) 0.2838(5) 0.045(3) Uani 1 1 d U . .
H14A H 0.9650 0.2140 0.2460 0.067 Uiso 1 1 calc R . .
H14B H 1.0247 0.1599 0.2773 0.067 Uiso 1 1 calc R . .
H14C H 1.0250 0.2190 0.3132 0.067 Uiso 1 1 calc R . .
C15 C 0.9277(9) 0.1358(5) 0.3639(5) 0.054(3) Uani 1 1 d U . .
H15A H 0.9723 0.1577 0.3942 0.081 Uiso 1 1 calc R . .
H15B H 0.9594 0.1008 0.3541 0.081 Uiso 1 1 calc R . .
H15C H 0.8707 0.1254 0.3795 0.081 Uiso 1 1 calc R . .
C16 C 0.6313(6) 0.0932(4) 0.1298(4) 0.0174(18) Uani 1 1 d U . .
C17 C 0.6826(7) 0.0416(4) 0.1422(4) 0.025(2) Uani 1 1 d U . .
C18 C 0.6400(7) -0.0090(4) 0.1171(4) 0.027(2) Uani 1 1 d U . .
H18 H 0.6724 -0.0448 0.1253 0.032 Uiso 1 1 calc R . .
C19 C 0.5503(7) -0.0066(4) 0.0803(4) 0.028(2) Uani 1 1 d U . .
H19 H 0.5209 -0.0410 0.0631 0.033 Uiso 1 1 calc R . .
C20 C 0.5031(7) 0.0444(4) 0.0683(4) 0.029(2) Uani 1 1 d U . .
H20 H 0.4407 0.0442 0.0434 0.035 Uiso 1 1 calc R . .
C21 C 0.5421(7) 0.0966(4) 0.0906(4) 0.0219(19) Uani 1 1 d U . .
C22 C 0.4950(7) 0.1530(5) 0.0721(5) 0.032(2) Uani 1 1 d U . .
H22 H 0.5180 0.1807 0.1054 0.039 Uiso 1 1 calc R . .
C23 C 0.5270(8) 0.1770(5) 0.0167(5) 0.042(3) Uani 1 1 d U . .
H23A H 0.5973 0.1798 0.0248 0.063 Uiso 1 1 calc R . .
H23B H 0.4989 0.2153 0.0073 0.063 Uiso 1 1 calc R . .
H23C H 0.5052 0.1512 -0.0172 0.063 Uiso 1 1 calc R . .
C24 C 0.3843(7) 0.1503(5) 0.0630(5) 0.046(3) Uani 1 1 d U . .
H24A H 0.3583 0.1265 0.0281 0.069 Uiso 1 1 calc R . .
H24B H 0.3577 0.1893 0.0567 0.069 Uiso 1 1 calc R . .
H24C H 0.3666 0.1335 0.0985 0.069 Uiso 1 1 calc R . .
C25 C 0.7832(7) 0.0389(5) 0.1821(5) 0.037(2) Uani 1 1 d U . .
H25 H 0.7964 0.0770 0.2024 0.045 Uiso 1 1 calc R . .
C26 C 0.7930(8) -0.0057(5) 0.2292(5) 0.044(3) Uani 1 1 d U . .
H26A H 0.7440 0.0003 0.2530 0.066 Uiso 1 1 calc R . .
H26B H 0.8571 -0.0031 0.2550 0.066 Uiso 1 1 calc R . .
H26C H 0.7846 -0.0439 0.2106 0.066 Uiso 1 1 calc R . .
C27 C 0.8586(8) 0.0303(6) 0.1420(6) 0.064(4) Uani 1 1 d U . .
H27A H 0.9236 0.0331 0.1665 0.096 Uiso 1 1 calc R . .
H27B H 0.8497 0.0601 0.1111 0.096 Uiso 1 1 calc R . .
H27C H 0.8496 -0.0077 0.1231 0.096 Uiso 1 1 calc R . .
C28 C 0.6572(8) 0.0856(5) 0.3232(5) 0.040(3) Uani 1 1 d U . .
H28A H 0.6273 0.0650 0.2884 0.048 Uiso 1 1 calc R . .
H28B H 0.7253 0.0855 0.3355 0.048 Uiso 1 1 calc R . .
C29 C 0.6018(7) 0.1155(5) 0.3558(5) 0.037(2) Uani 1 1 d U . .
H29 H 0.6322 0.1359 0.3905 0.044 Uiso 1 1 calc R . .
C30 C 0.5022(7) 0.1160(5) 0.3385(5) 0.030(2) Uani 1 1 d U . .
H30 H 0.4738 0.0906 0.3073 0.036 Uiso 1 1 calc R . .
C31 C 0.4364(7) 0.1530(5) 0.3646(5) 0.036(2) Uani 1 1 d U . .
C32 C 0.4629(9) 0.1741(6) 0.4222(5) 0.055(3) Uani 1 1 d U . .
H32 H 0.5249 0.1659 0.4455 0.066 Uiso 1 1 calc R . .
C33 C 0.3979(10) 0.2078(6) 0.4461(6) 0.071(3) Uani 1 1 d U . .
H33 H 0.4158 0.2219 0.4858 0.085 Uiso 1 1 calc R . .
C34 C 0.3079(10) 0.2204(6) 0.4121(6) 0.070(3) Uani 1 1 d U . .
H34 H 0.2642 0.2430 0.4287 0.085 Uiso 1 1 calc R . .
C35 C 0.2824(9) 0.2011(6) 0.3568(6) 0.062(3) Uani 1 1 d U . .
H35 H 0.2212 0.2104 0.3332 0.074 Uiso 1 1 calc R . .
C36 C 0.3468(7) 0.1668(5) 0.3333(5) 0.042(3) Uani 1 1 d U . .
H36 H 0.3271 0.1525 0.2938 0.051 Uiso 1 1 calc R . .
C37 C 0.3536(6) -0.1406(4) 0.3423(4) 0.0093(17) Uani 1 1 d U . .
C38 C 0.2322(6) -0.2009(4) 0.3043(4) 0.017(2) Uani 1 1 d U . .
H38 H 0.1877 -0.2318 0.3009 0.021 Uiso 1 1 calc R . .
C39 C 0.2355(6) -0.1601(4) 0.2630(4) 0.017(2) Uani 1 1 d U . .
H39 H 0.1946 -0.1571 0.2246 0.020 Uiso 1 1 calc R . .
C40 C 0.3171(6) -0.2184(4) 0.4090(4) 0.0155(18) Uani 1 1 d U . .
C41 C 0.2724(6) -0.1932(4) 0.4527(4) 0.0226(19) Uani 1 1 d U . .
C42 C 0.2850(7) -0.2217(5) 0.5072(4) 0.029(2) Uani 1 1 d U . .
H42 H 0.2573 -0.2061 0.5381 0.035 Uiso 1 1 calc R . .
C43 C 0.3373(7) -0.2723(5) 0.5173(4) 0.030(2) Uani 1 1 d U . .
H43 H 0.3466 -0.2906 0.5551 0.036 Uiso 1 1 calc R . .
C44 C 0.3759(7) -0.2963(4) 0.4724(4) 0.028(2) Uani 1 1 d U . .
H44 H 0.4098 -0.3317 0.4796 0.033 Uiso 1 1 calc R . .
C45 C 0.3667(6) -0.2702(4) 0.4173(4) 0.0198(19) Uani 1 1 d U . .
C46 C 0.4052(6) -0.3001(4) 0.3671(4) 0.025(2) Uani 1 1 d U . .
H46 H 0.4156 -0.2697 0.3382 0.030 Uiso 1 1 calc R . .
C47 C 0.5005(7) -0.3307(4) 0.3886(5) 0.032(3) Uani 1 1 d U . .
H47A H 0.5475 -0.3036 0.4108 0.048 Uiso 1 1 calc R . .
H47B H 0.5240 -0.3455 0.3542 0.048 Uiso 1 1 calc R . .
H47C H 0.4914 -0.3628 0.4147 0.048 Uiso 1 1 calc R . .
C48 C 0.3310(7) -0.3425(4) 0.3334(5) 0.035(3) Uani 1 1 d U . .
H48A H 0.3540 -0.3582 0.2992 0.052 Uiso 1 1 calc R . .
H48B H 0.2698 -0.3226 0.3192 0.052 Uiso 1 1 calc R . .
H48C H 0.3216 -0.3740 0.3601 0.052 Uiso 1 1 calc R . .
C49 C 0.2098(7) -0.1400(5) 0.4414(4) 0.031(2) Uani 1 1 d U . .
H49 H 0.2237 -0.1204 0.4052 0.038 Uiso 1 1 calc R . .
C50 C 0.1056(7) -0.1585(5) 0.4272(5) 0.051(3) Uani 1 1 d U . .
H50A H 0.0961 -0.1875 0.3954 0.076 Uiso 1 1 calc R . .
H50B H 0.0647 -0.1251 0.4141 0.076 Uiso 1 1 calc R . .
H50C H 0.0885 -0.1750 0.4630 0.076 Uiso 1 1 calc R . .
C51 C 0.2290(9) -0.0964(5) 0.4932(5) 0.047(3) Uani 1 1 d U . .
H51A H 0.2181 -0.1149 0.5296 0.070 Uiso 1 1 calc R . .
H51B H 0.1854 -0.0635 0.4833 0.070 Uiso 1 1 calc R . .
H51C H 0.2957 -0.0830 0.4994 0.070 Uiso 1 1 calc R . .
C52 C 0.3324(6) -0.0701(4) 0.2591(4) 0.0175(18) Uani 1 1 d U . .
C53 C 0.4118(7) -0.0697(4) 0.2320(4) 0.0221(19) Uani 1 1 d U . .
C54 C 0.4341(7) -0.0178(4) 0.2074(4) 0.028(2) Uani 1 1 d U . .
H54 H 0.4881 -0.0160 0.1889 0.034 Uiso 1 1 calc R . .
C55 C 0.3799(7) 0.0302(4) 0.2094(4) 0.029(2) Uani 1 1 d U . .
H55 H 0.3967 0.0655 0.1931 0.035 Uiso 1 1 calc R . .
C56 C 0.2995(7) 0.0273(4) 0.2354(4) 0.028(2) Uani 1 1 d U . .
H56 H 0.2610 0.0607 0.2353 0.034 Uiso 1 1 calc R . .
C57 C 0.2737(7) -0.0227(4) 0.2615(4) 0.025(2) Uani 1 1 d U . .
C58 C 0.1849(7) -0.0249(5) 0.2892(5) 0.040(2) Uani 1 1 d U . .
H58 H 0.1854 -0.0618 0.3117 0.048 Uiso 1 1 calc R . .
C59 C 0.0957(8) -0.0225(5) 0.2413(6) 0.059(3) Uani 1 1 d U . .
H59A H 0.0930 0.0145 0.2204 0.088 Uiso 1 1 calc R . .
H59B H 0.0391 -0.0263 0.2593 0.088 Uiso 1 1 calc R . .
H59C H 0.0966 -0.0540 0.2130 0.088 Uiso 1 1 calc R . .
C60 C 0.1819(9) 0.0260(6) 0.3324(6) 0.070(4) Uani 1 1 d U . .
H60A H 0.1689 0.0618 0.3095 0.105 Uiso 1 1 calc R . .
H60B H 0.2439 0.0290 0.3604 0.105 Uiso 1 1 calc R . .
H60C H 0.1309 0.0194 0.3546 0.105 Uiso 1 1 calc R . .
C61 C 0.4715(7) -0.1233(4) 0.2264(4) 0.028(2) Uani 1 1 d U . .
H61 H 0.4575 -0.1525 0.2555 0.034 Uiso 1 1 calc R . .
C62 C 0.4394(8) -0.1480(5) 0.1645(5) 0.043(3) Uani 1 1 d U . .
H62A H 0.4529 -0.1203 0.1351 0.064 Uiso 1 1 calc R . .
H62B H 0.3701 -0.1557 0.1570 0.064 Uiso 1 1 calc R . .
H62C H 0.4741 -0.1839 0.1614 0.064 Uiso 1 1 calc R . .
C63 C 0.5795(7) -0.1135(5) 0.2394(5) 0.040(3) Uani 1 1 d U . .
H63A H 0.5964 -0.0894 0.2079 0.060 Uiso 1 1 calc R . .
H63B H 0.6127 -0.1505 0.2407 0.060 Uiso 1 1 calc R . .
H63C H 0.5990 -0.0940 0.2780 0.060 Uiso 1 1 calc R . .
C64 C 0.4230(7) -0.0266(4) 0.4146(5) 0.041(3) Uani 1 1 d U . .
H64A H 0.3916 -0.0564 0.4314 0.049 Uiso 1 1 calc R . .
H64B H 0.3862 0.0020 0.3903 0.049 Uiso 1 1 calc R . .
C65 C 0.5206(8) -0.0247(5) 0.4252(6) 0.059(3) Uani 1 1 d U . .
H65 H 0.5464 0.0065 0.4067 0.071 Uiso 1 1 calc R . .
C66 C 0.5827(8) -0.0575(5) 0.4556(6) 0.064(3) Uani 1 1 d U . .
H66 H 0.5585 -0.0846 0.4798 0.077 Uiso 1 1 calc R . .
C67 C 0.6894(8) -0.0602(5) 0.4590(6) 0.044(2) Uani 1 1 d U . .
C68 C 0.7373(9) -0.0835(6) 0.5098(6) 0.060(3) Uani 1 1 d U . .
H68 H 0.7019 -0.0976 0.5377 0.072 Uiso 1 1 calc R . .
C69 C 0.8361(11) -0.0880(7) 0.5233(7) 0.083(4) Uani 1 1 d U . .
H69 H 0.8684 -0.1053 0.5595 0.100 Uiso 1 1 calc R . .
C70 C 0.8866(10) -0.0667(7) 0.4831(8) 0.084(4) Uani 1 1 d U . .
H70 H 0.9549 -0.0684 0.4922 0.101 Uiso 1 1 calc R . .
C71 C 0.8397(11) -0.0427(6) 0.4294(7) 0.075(3) Uani 1 1 d U . .
H71 H 0.8742 -0.0277 0.4015 0.091 Uiso 1 1 calc R . .
C72 C 0.7400(10) -0.0417(5) 0.4185(6) 0.058(3) Uani 1 1 d U . .
H72 H 0.7058 -0.0275 0.3812 0.070 Uiso 1 1 calc R . .
C80A C -0.023(2) -0.085(2) 0.088(2) 0.163(9) Uani 0.461(16) 1 d PDU A 1
H80A H -0.0597 -0.1043 0.1138 0.245 Uiso 0.461(16) 1 calc PR A 1
H80B H -0.0586 -0.0868 0.0464 0.245 Uiso 0.461(16) 1 calc PR A 1
H80C H -0.0127 -0.0446 0.0999 0.245 Uiso 0.461(16) 1 calc PR A 1
C81A C 0.081(3) -0.1167(17) 0.093(2) 0.144(7) Uani 0.461(16) 1 d PDU A 1
H81A H 0.1037 -0.1314 0.1344 0.173 Uiso 0.461(16) 1 calc PR A 1
H81B H 0.0749 -0.1495 0.0653 0.173 Uiso 0.461(16) 1 calc PR A 1
C82A C 0.146(2) -0.0755(18) 0.079(3) 0.139(6) Uani 0.461(16) 1 d PDU A 1
H82A H 0.2052 -0.0789 0.1109 0.167 Uiso 0.461(16) 1 calc PR A 1
H82B H 0.1636 -0.0888 0.0419 0.167 Uiso 0.461(16) 1 calc PR A 1
C83A C 0.127(3) -0.0159(15) 0.0720(19) 0.126(7) Uani 0.461(16) 1 d PDU A 1
H83A H 0.1348 0.0025 0.1117 0.151 Uiso 0.461(16) 1 calc PR A 1
H83B H 0.0591 -0.0104 0.0510 0.151 Uiso 0.461(16) 1 calc PR A 1
C84A C 0.188(3) 0.0115(19) 0.039(3) 0.123(7) Uani 0.461(16) 1 d PDU A 1
H84A H 0.2172 0.0470 0.0590 0.147 Uiso 0.461(16) 1 calc PR A 1
H84B H 0.1546 0.0205 -0.0022 0.147 Uiso 0.461(16) 1 calc PR A 1
C85A C 0.268(3) -0.039(2) 0.041(3) 0.117(7) Uani 0.461(16) 1 d PDU A 1
H85A H 0.3185 -0.0354 0.0770 0.176 Uiso 0.461(16) 1 calc PR A 1
H85B H 0.2974 -0.0359 0.0056 0.176 Uiso 0.461(16) 1 calc PR A 1
H85C H 0.2374 -0.0769 0.0405 0.176 Uiso 0.461(16) 1 calc PR A 1
C80B C 0.046(3) -0.1508(18) 0.1132(18) 0.160(9) Uani 0.539(16) 1 d PDU A 2
H80D H 0.0794 -0.1851 0.1036 0.240 Uiso 0.539(16) 1 calc PR A 2
H80E H -0.0234 -0.1591 0.1075 0.240 Uiso 0.539(16) 1 calc PR A 2
H80F H 0.0706 -0.1399 0.1549 0.240 Uiso 0.539(16) 1 calc PR A 2
C81B C 0.062(2) -0.098(2) 0.0697(18) 0.150(6) Uani 0.539(16) 1 d PDU A 2
H81C H 0.0431 -0.1094 0.0272 0.180 Uiso 0.539(16) 1 calc PR A 2
H81D H 0.0254 -0.0636 0.0767 0.180 Uiso 0.539(16) 1 calc PR A 2
C82B C 0.163(2) -0.0883(18) 0.0863(18) 0.138(6) Uani 0.539(16) 1 d PDU A 2
H82C H 0.1737 -0.0479 0.0997 0.166 Uiso 0.539(16) 1 calc PR A 2
H82D H 0.1899 -0.1136 0.1204 0.166 Uiso 0.539(16) 1 calc PR A 2
C83B C 0.212(2) -0.0986(14) 0.0395(15) 0.114(6) Uani 0.539(16) 1 d PDU A 2
H83C H 0.1631 -0.1056 0.0025 0.137 Uiso 0.539(16) 1 calc PR A 2
H83D H 0.2497 -0.1343 0.0488 0.137 Uiso 0.539(16) 1 calc PR A 2
C84B C 0.274(3) -0.0545(16) 0.028(2) 0.114(7) Uani 0.539(16) 1 d PDU A 2
H84C H 0.2825 -0.0566 -0.0136 0.137 Uiso 0.539(16) 1 calc PR A 2
H84D H 0.3375 -0.0580 0.0552 0.137 Uiso 0.539(16) 1 calc PR A 2
C85B C 0.223(3) 0.0061(15) 0.040(2) 0.115(8) Uani 0.539(16) 1 d PDU A 2
H85D H 0.1637 -0.0019 0.0544 0.172 Uiso 0.539(16) 1 calc PR A 2
H85E H 0.2065 0.0278 0.0024 0.172 Uiso 0.539(16) 1 calc PR A 2
H85F H 0.2668 0.0287 0.0697 0.172 Uiso 0.539(16) 1 calc PR A 2

loop_
_atom_site_aniso_label
_atom_site_aniso_U_11
_atom_site_aniso_U_22
_atom_site_aniso_U_33
_atom_site_aniso_U_23
_atom_site_aniso_U_13
_atom_site_aniso_U_12
Pd1 0.0110(4) 0.0176(5) 0.0199(5) 0.0052(4) 0.0038(3) -0.0007(3)
Cl1 0.0166(14) 0.0270(15) 0.0511(18) 0.0157(13) 0.0108(13) 0.0056(12)
N1 0.006(4) 0.022(4) 0.012(3) 0.006(3) 0.002(3) -0.003(3)
C1 0.011(4) 0.014(5) 0.018(4) 0.009(3) 0.001(4) 0.000(3)
Pd2 0.0115(4) 0.0151(5) 0.0197(5) -0.0067(3) -0.0011(3) 0.0010(3)
Cl2 0.0214(15) 0.0248(15) 0.0562(19) -0.0181(14) -0.0018(13) 0.0055(12)
N2 0.009(4) 0.024(4) 0.015(4) 0.005(3) -0.001(3) 0.000(3)
C2 0.014(5) 0.028(5) 0.012(4) 0.000(4) 0.005(4) -0.003(4)
N3 0.008(4) 0.016(4) 0.012(3) -0.004(3) 0.000(3) -0.008(3)
C3 0.017(5) 0.028(5) 0.013(5) 0.004(4) 0.004(4) -0.007(4)
N4 0.010(4) 0.018(4) 0.015(4) 0.000(3) -0.002(3) -0.003(3)
C4 0.016(4) 0.026(5) 0.016(4) 0.002(3) 0.006(3) -0.008(3)
C5 0.022(5) 0.032(5) 0.019(4) 0.002(4) 0.003(3) -0.008(4)
C6 0.028(5) 0.045(6) 0.011(5) 0.003(4) 0.004(4) -0.010(4)
C7 0.037(5) 0.042(5) 0.011(5) -0.002(4) 0.018(4) -0.016(4)
C8 0.027(5) 0.032(5) 0.032(5) -0.008(4) 0.014(4) -0.011(4)
C9 0.015(4) 0.030(5) 0.029(4) -0.006(4) 0.009(4) -0.010(3)
C10 0.018(5) 0.021(5) 0.050(6) -0.013(4) -0.002(4) 0.000(4)
C11 0.020(6) 0.046(7) 0.089(9) -0.023(7) 0.005(5) 0.002(5)
C12 0.028(6) 0.025(6) 0.057(7) 0.003(5) -0.016(5) 0.003(5)
C13 0.029(5) 0.041(6) 0.023(5) -0.004(4) -0.009(4) 0.004(4)
C14 0.037(6) 0.054(7) 0.043(7) -0.006(6) 0.008(5) 0.015(5)
C15 0.055(8) 0.056(8) 0.042(7) 0.013(5) -0.011(6) 0.008(6)
C16 0.014(4) 0.023(4) 0.016(5) 0.004(4) 0.006(3) -0.002(3)
C17 0.021(4) 0.022(4) 0.032(5) -0.001(4) 0.006(4) 0.001(3)
C18 0.030(5) 0.023(5) 0.030(6) -0.002(4) 0.013(4) -0.004(4)
C19 0.030(5) 0.033(5) 0.024(5) -0.008(5) 0.014(4) -0.014(4)
C20 0.026(5) 0.041(5) 0.019(5) -0.005(4) 0.002(4) -0.009(4)
C21 0.020(4) 0.032(4) 0.014(5) 0.000(4) 0.005(3) -0.002(3)
C22 0.029(5) 0.040(5) 0.026(5) 0.001(4) -0.001(4) 0.006(4)
C23 0.047(7) 0.041(7) 0.033(6) 0.013(5) -0.001(5) 0.010(6)
C24 0.030(5) 0.052(7) 0.048(7) -0.004(6) -0.009(5) 0.003(5)
C25 0.028(5) 0.024(5) 0.055(6) 0.010(4) -0.006(4) 0.006(4)
C26 0.033(6) 0.049(7) 0.046(7) 0.013(5) -0.001(5) 0.013(6)
C27 0.021(6) 0.080(9) 0.091(9) 0.038(8) 0.011(6) 0.004(6)
C28 0.029(6) 0.063(7) 0.028(6) 0.033(5) 0.006(4) 0.010(5)
C29 0.026(4) 0.060(7) 0.022(4) 0.019(4) 0.001(4) -0.005(5)
C30 0.023(4) 0.040(6) 0.027(5) 0.012(4) 0.005(4) -0.009(4)
C31 0.026(4) 0.059(6) 0.027(5) 0.003(4) 0.012(4) -0.014(4)
C32 0.051(6) 0.080(8) 0.036(5) -0.007(5) 0.011(5) -0.015(6)
C33 0.068(7) 0.100(9) 0.049(7) -0.033(6) 0.025(5) -0.021(7)
C34 0.062(6) 0.093(8) 0.067(7) -0.028(7) 0.037(6) -0.010(6)
C35 0.044(6) 0.085(8) 0.061(6) -0.014(6) 0.023(5) 0.004(6)
C36 0.027(5) 0.063(7) 0.039(6) -0.003(5) 0.013(4) -0.001(5)
C37 0.011(4) 0.006(4) 0.012(4) 0.001(3) 0.006(3) 0.000(3)
C38 0.012(5) 0.023(5) 0.015(4) -0.004(4) -0.003(4) -0.013(4)
C39 0.012(5) 0.016(5) 0.018(5) 0.000(4) -0.006(4) 0.000(4)
C40 0.012(4) 0.020(4) 0.015(4) 0.004(3) 0.005(3) -0.008(3)
C41 0.017(4) 0.032(5) 0.020(4) 0.001(4) 0.009(4) -0.009(4)
C42 0.025(5) 0.046(6) 0.018(5) -0.001(4) 0.008(4) -0.007(4)
C43 0.021(5) 0.048(6) 0.022(5) 0.014(4) 0.005(4) -0.008(4)
C44 0.020(5) 0.035(6) 0.027(5) 0.015(4) 0.002(4) 0.003(4)
C45 0.014(5) 0.027(4) 0.019(4) 0.005(3) 0.004(4) -0.006(3)
C46 0.022(5) 0.028(5) 0.025(5) 0.004(4) 0.007(4) 0.003(4)
C47 0.029(5) 0.028(6) 0.040(7) 0.012(5) 0.010(5) 0.010(4)
C48 0.031(5) 0.030(6) 0.047(7) -0.015(5) 0.018(5) -0.001(5)
C49 0.031(5) 0.041(5) 0.024(5) -0.002(4) 0.009(4) 0.001(4)
C50 0.025(5) 0.070(8) 0.051(7) -0.002(6) -0.007(5) 0.015(5)
C51 0.060(7) 0.048(7) 0.033(7) -0.010(5) 0.013(6) 0.006(6)
C52 0.015(4) 0.018(4) 0.018(5) 0.002(4) 0.000(4) -0.003(3)
C53 0.023(4) 0.024(4) 0.020(5) 0.002(4) 0.007(4) 0.001(4)
C54 0.030(5) 0.025(4) 0.030(5) 0.005(4) 0.007(4) 0.000(4)
C55 0.030(5) 0.017(5) 0.038(6) 0.004(5) 0.002(4) -0.004(4)
C56 0.030(5) 0.017(4) 0.034(6) 0.001(4) -0.001(4) 0.003(4)
C57 0.023(4) 0.024(4) 0.028(5) 0.005(4) 0.006(4) 0.006(4)
C58 0.029(5) 0.042(6) 0.053(6) 0.012(5) 0.018(4) 0.020(5)
C59 0.024(5) 0.051(8) 0.097(9) 0.000(7) 0.004(5) 0.007(6)
C60 0.049(8) 0.105(10) 0.061(8) -0.017(6) 0.024(6) 0.031(7)
C61 0.032(5) 0.026(5) 0.028(5) 0.007(4) 0.011(4) 0.006(4)
C62 0.047(7) 0.040(7) 0.042(6) -0.009(5) 0.013(5) 0.016(6)
C63 0.027(5) 0.051(7) 0.046(7) 0.015(6) 0.015(5) 0.012(5)
C64 0.034(4) 0.008(5) 0.072(8) -0.014(5) -0.011(6) -0.004(4)
C65 0.036(5) 0.024(5) 0.105(8) -0.034(5) -0.012(6) 0.001(4)
C66 0.031(4) 0.043(6) 0.104(8) -0.038(5) -0.019(4) 0.001(4)
C67 0.026(4) 0.036(6) 0.062(6) -0.030(5) -0.008(4) -0.005(4)
C68 0.056(5) 0.062(7) 0.061(7) -0.007(6) 0.010(5) 0.010(6)
C69 0.064(6) 0.096(9) 0.073(8) -0.023(7) -0.026(6) 0.026(7)
C70 0.036(7) 0.091(9) 0.117(9) -0.064(7) -0.002(5) -0.003(6)
C71 0.076(6) 0.067(8) 0.095(8) -0.040(7) 0.046(6) -0.025(7)
C72 0.074(6) 0.036(6) 0.061(7) -0.016(5) 0.004(5) -0.001(6)
C80A 0.112(14) 0.23(2) 0.156(18) 0.010(17) 0.035(15) -0.035(14)
C81A 0.109(12) 0.198(15) 0.128(13) 0.008(13) 0.031(11) -0.044(12)
C82A 0.103(12) 0.192(15) 0.126(12) 0.002(12) 0.028(10) -0.040(12)
C83A 0.088(14) 0.183(15) 0.108(14) -0.014(14) 0.024(11) -0.040(13)
C84A 0.090(15) 0.171(15) 0.108(13) -0.015(13) 0.023(13) -0.036(12)
C85A 0.083(13) 0.168(17) 0.100(13) -0.003(13) 0.015(11) -0.037(12)
C80B 0.119(16) 0.207(19) 0.151(17) -0.007(15) 0.023(14) -0.053(15)
C81B 0.104(11) 0.209(16) 0.138(13) -0.006(12) 0.027(10) -0.036(12)
C82B 0.101(11) 0.199(15) 0.118(12) 0.001(12) 0.030(9) -0.035(11)
C83B 0.086(12) 0.165(15) 0.088(12) 0.000(12) 0.012(9) -0.042(11)
C84B 0.082(13) 0.160(16) 0.098(13) 0.002(13) 0.010(10) -0.037(12)
C85B 0.077(16) 0.164(15) 0.106(13) -0.006(13) 0.022(13) -0.041(13)

loop_
_geom_bond_atom_site_label_1
_geom_bond_atom_site_label_2
_geom_bond_distance
_geom_bond_site_symmetry_2
_geom_bond_publ_flag
Pd1 C1 2.041(9) . ?
Pd1 C28 2.084(10) . ?
Pd1 C29 2.139(10) . ?
Pd1 C30 2.281(9) . ?
Pd1 Cl1 2.347(3) . ?
N1 C1 1.369(11) . ?
N1 C2 1.386(11) . ?
N1 C4 1.447(11) . ?
C1 N2 1.375(11) . ?
Pd2 C37 2.015(8) . ?
Pd2 C64 2.108(10) . ?
Pd2 C65 2.108(11) . ?
Pd2 C66 2.208(11) . ?
Pd2 Cl2 2.365(3) . ?
N2 C3 1.410(11) . ?
N2 C16 1.436(11) . ?
C2 C3 1.312(12) . ?
N3 C38 1.365(11) . ?
N3 C37 1.373(11) . ?
N3 C40 1.442(11) . ?
N4 C37 1.346(11) . ?
N4 C39 1.372(11) . ?
N4 C52 1.472(11) . ?
C4 C9 1.388(13) . ?
C4 C5 1.393(13) . ?
C5 C6 1.401(13) . ?
C5 C13 1.522(14) . ?
C6 C7 1.377(14) . ?
C7 C8 1.366(14) . ?
C8 C9 1.398(13) . ?
C9 C10 1.516(14) . ?
C10 C11 1.517(14) . ?
C10 C12 1.531(14) . ?
C13 C15 1.545(15) . ?
C13 C14 1.550(14) . ?
C16 C21 1.395(13) . ?
C16 C17 1.400(13) . ?
C17 C18 1.391(13) . ?
C17 C25 1.532(14) . ?
C18 C19 1.376(13) . ?
C19 C20 1.360(14) . ?
C20 C21 1.387(13) . ?
C21 C22 1.494(14) . ?
C22 C23 1.537(14) . ?
C22 C24 1.545(14) . ?
C25 C26 1.481(14) . ?
C25 C27 1.562(16) . ?
C28 C29 1.380(15) . ?
C29 C30 1.389(14) . ?
C30 C31 1.485(15) . ?
C31 C36 1.363(14) . ?
C31 C32 1.385(15) . ?
C32 C33 1.405(17) . ?
C33 C34 1.384(18) . ?
C34 C35 1.322(17) . ?
C35 C36 1.402(16) . ?
C38 C39 1.347(12) . ?
C40 C45 1.389(13) . ?
C40 C41 1.419(13) . ?
C41 C42 1.392(13) . ?
C41 C49 1.513(14) . ?
C42 C43 1.385(14) . ?
C43 C44 1.379(14) . ?
C44 C45 1.382(13) . ?
C45 C46 1.537(13) . ?
C46 C47 1.519(13) . ?
C46 C48 1.532(13) . ?
C49 C50 1.511(14) . ?
C49 C51 1.540(14) . ?
C52 C57 1.389(13) . ?
C52 C53 1.396(13) . ?
C53 C54 1.395(13) . ?
C53 C61 1.528(13) . ?
C54 C55 1.364(13) . ?
C55 C56 1.396(14) . ?
C56 C57 1.391(13) . ?
C57 C58 1.526(14) . ?
C58 C59 1.496(15) . ?
C58 C60 1.547(16) . ?
C61 C62 1.508(14) . ?
C61 C63 1.519(14) . ?
C64 C65 1.359(15) . ?
C65 C66 1.262(16) . ?
C66 C67 1.503(16) . ?
C67 C68 1.337(17) . ?
C67 C72 1.355(17) . ?
C68 C69 1.378(18) . ?
C69 C70 1.37(2) . ?
C70 C71 1.39(2) . ?
C71 C72 1.388(18) . ?
C80A C81A 1.63(2) . ?
C81A C82A 1.42(2) . ?
C82A C83A 1.42(2) . ?
C83A C84A 1.42(2) . ?
C84A C85A 1.63(2) . ?
C80B C81B 1.62(2) . ?
C81B C82B 1.42(2) . ?
C82B C83B 1.41(2) . ?
C83B C84B 1.41(2) . ?
C84B C85B 1.63(2) . ?
